data_2218931
loop_
_publ_author_name
'Qu, Zhi-Rong'
'Li, Xiu-Zhi'

_publ_section_title
<i>catena</i>-Poly[cadmium(II)-(\m-3-ammonio-3-phenylpropanoato-\k^2^<i>O</i>:<i>O</i>')-di-\m-chlorido]
_journal_coeditor_code BX2165
_journal_issue 8
_journal_name_full 'Acta Crystallographica Section E'
_journal_page_first m1085
_journal_paper_doi 10.1107/S1600536808023179
_journal_volume 64
_journal_year 2008
_chemical_formula_iupac '[Cd Cl2 (C9 H11 N O2)]'
_chemical_formula_moiety 'C9 H11 Cd Cl2 N O2'
_chemical_formula_sum 'C9 H11 Cd Cl2 N O2'
_chemical_formula_weight 348.49
_chemical_name_systematic
;
catena-Poly[cadmium(II)-(\m-3-ammonio-3-phenylpropanoato-
\k^2^<i>O</i>:<i>O</i>')-di-\m-chlorido]
;
_space_group_IT_number 14
_symmetry_cell_setting monoclinic
_symmetry_space_group_name_Hall '-P 2ybc'
_symmetry_space_group_name_H-M 'P 1 21/c 1'
_atom_sites_solution_hydrogens geom
_atom_sites_solution_primary direct
_atom_sites_solution_secondary difmap
_audit_creation_method SHELXL97
_cell_angle_alpha 90.00
_cell_angle_beta 110.26(3)
_cell_angle_gamma 90.00
_cell_formula_units_Z 4
_cell_length_a 11.879(2)
_cell_length_b 6.9364(14)
_cell_length_c 14.072(3)
_cell_measurement_reflns_used 1979
_cell_measurement_temperature 293(2)
_cell_measurement_theta_max 27.4449
_cell_measurement_theta_min 3.0701
_cell_volume 1087.8(4)
_computing_cell_refinement 'CrystalClear (Rigaku, 2005)'
_computing_data_collection 'CrystalClear (Rigaku, 2005)'
_computing_data_reduction 'CrystalClear (Rigaku, 2005)'
_computing_molecular_graphics 'SHELXTL (Sheldrick, 2008)'
_computing_publication_material 'PRPKAPPA (Ferguson, 1999)'
_computing_structure_refinement 'SHELXL97 (Sheldrick, 2008)'
_computing_structure_solution 'SHELXS97 (Sheldrick, 2008)'
_diffrn_ambient_temperature 293(2)
_diffrn_detector_area_resol_mean 13.6612
_diffrn_measured_fraction_theta_full 0.999
_diffrn_measured_fraction_theta_max 0.999
_diffrn_measurement_device_type 'Rigaku SCXmini'
_diffrn_measurement_method 'CCD Profile fitting'
_diffrn_radiation_monochromator graphite
_diffrn_radiation_source 'fine-focus sealed tube'
_diffrn_radiation_type MoK\a
_diffrn_radiation_wavelength 0.71073
_diffrn_reflns_av_R_equivalents 0.0290
_diffrn_reflns_av_sigmaI/netI 0.0211
_diffrn_reflns_limit_h_max 14
_diffrn_reflns_limit_h_min -14
_diffrn_reflns_limit_k_max 8
_diffrn_reflns_limit_k_min -8
_diffrn_reflns_limit_l_max 17
_diffrn_reflns_limit_l_min -17
_diffrn_reflns_number 9829
_diffrn_reflns_theta_full 25.99
_diffrn_reflns_theta_max 25.99
_diffrn_reflns_theta_min 3.09
_exptl_absorpt_coefficient_mu 2.475
_exptl_absorpt_correction_T_max 0.690
_exptl_absorpt_correction_T_min 0.592
_exptl_absorpt_correction_type multi-scan
_exptl_absorpt_process_details '(CrystalClear; Rigaku, 2005)'
_exptl_crystal_colour colourless
_exptl_crystal_density_diffrn 2.128
_exptl_crystal_density_method 'not measured'
_exptl_crystal_description prism
_exptl_crystal_F_000 680
_exptl_crystal_size_max 0.2500
_exptl_crystal_size_mid 0.1800
_exptl_crystal_size_min 0.1500
_refine_diff_density_max 0.292
_refine_diff_density_min -0.306
_refine_ls_extinction_coef 0.0014(2)
_refine_ls_extinction_expression Fc^*^=kFc[1+0.001xFc^2^\l^3^/sin(2\q)]^-1/4^
_refine_ls_extinction_method 'SHELXL97 (Sheldrick, 2008)'
_refine_ls_goodness_of_fit_ref 0.920
_refine_ls_hydrogen_treatment constr
_refine_ls_matrix_type full
_refine_ls_number_parameters 132
_refine_ls_number_reflns 2148
_refine_ls_number_restraints 0
_refine_ls_restrained_S_all 0.920
_refine_ls_R_factor_all 0.0214
_refine_ls_R_factor_gt 0.0180
_refine_ls_shift/su_max 0.001
_refine_ls_shift/su_mean 0.000
_refine_ls_structure_factor_coef Fsqd
_refine_ls_weighting_details 'calc w = 1/[\s^2^(Fo^2^)+(0.0175P)^2^+1.2054P] where P=(Fo^2^+2Fc^2^)/3'
_refine_ls_weighting_scheme calc
_refine_ls_wR_factor_gt 0.0398
_refine_ls_wR_factor_ref 0.0409
_reflns_number_gt 1963
_reflns_number_total 2148
_reflns_threshold_expression I>2\s(I)
_cod_data_source_file bx2165.cif
_cod_data_source_block I
_cod_original_cell_volume 1087.7(4)
_cod_original_sg_symbol_Hall '-p 2ybc'
_cod_original_sg_symbol_H-M 'P 21/c'
_cod_database_code 2218931
_cod_database_fobs_code 2218931

loop_
_symmetry_equiv_pos_as_xyz
'x, y, z'
'-x, y+1/2, -z+1/2'
'-x, -y, -z'
'x, -y-1/2, z-1/2'

loop_
_atom_site_type_symbol
_atom_site_label
_atom_site_fract_x
_atom_site_fract_y
_atom_site_fract_z
_atom_site_U_iso_or_equiv
_atom_site_adp_type
_atom_site_calc_flag
_atom_site_refinement_flags
_atom_site_occupancy
Cd Cd1 0.523335(14) 0.11166(2) 0.744199(12) 0.02328(7) Uani d . 1
Cl Cl1 0.40439(5) -0.13994(8) 0.60907(4) 0.02792(13) Uani d . 1
Cl Cl2 0.67267(5) -0.16544(8) 0.83106(4) 0.02717(13) Uani d . 1
O O1 0.57035(16) 0.4852(3) 0.64381(14) 0.0390(4) Uani d . 1
O O2 0.64928(15) 0.1924(2) 0.65962(13) 0.0336(4) Uani d . 1
N N1 0.66195(17) 0.7705(3) 0.55775(16) 0.0339(5) Uani d . 1
H H1A 0.6566 0.7490 0.4940 0.051 Uiso calc R 1
H H1B 0.6696 0.8964 0.5705 0.051 Uiso calc R 1
H H1C 0.5959 0.7275 0.5670 0.051 Uiso calc R 1
C C1 0.6496(2) 0.3701(3) 0.64067(17) 0.0248(5) Uani d . 1
C C2 0.7528(2) 0.4489(3) 0.61134(18) 0.0261(5) Uani d . 1
H H2A 0.7376 0.4211 0.5404 0.031 Uiso calc R 1
H H2B 0.8263 0.3834 0.6508 0.031 Uiso calc R 1
C C3 0.76996(19) 0.6662(3) 0.62857(17) 0.0238(5) Uani d . 1
H H3 0.7715 0.6913 0.6975 0.029 Uiso calc R 1
C C4 0.8836(2) 0.7527(3) 0.62093(17) 0.0243(5) Uani d . 1
C C5 0.9706(2) 0.6450(3) 0.6001(2) 0.0315(5) Uani d . 1
H H5 0.9576 0.5147 0.5847 0.038 Uiso calc R 1
C C6 1.0771(2) 0.7308(4) 0.6019(2) 0.0373(6) Uani d . 1
H H6 1.1362 0.6563 0.5903 0.045 Uiso calc R 1
C C7 1.0959(2) 0.9252(4) 0.62066(19) 0.0359(6) Uani d . 1
H H7 1.1661 0.9831 0.6198 0.043 Uiso calc R 1
C C8 1.0096(2) 1.0326(4) 0.6407(2) 0.0355(6) Uani d . 1
H H8 1.0217 1.1640 0.6533 0.043 Uiso calc R 1
C C9 0.9049(2) 0.9479(4) 0.64233(19) 0.0318(5) Uani d . 1
H H9 0.8483 1.0219 0.6578 0.038 Uiso calc R 1

loop_
_atom_site_aniso_label
_atom_site_aniso_U_11
_atom_site_aniso_U_22
_atom_site_aniso_U_33
_atom_site_aniso_U_12
_atom_site_aniso_U_13
_atom_site_aniso_U_23
Cd1 0.02816(10) 0.01635(9) 0.02832(10) -0.00091(7) 0.01356(7) -0.00123(6)
Cl1 0.0328(3) 0.0208(3) 0.0266(3) 0.0000(2) 0.0057(2) 0.0004(2)
Cl2 0.0264(3) 0.0230(3) 0.0326(3) 0.0018(2) 0.0108(2) 0.0014(2)
O1 0.0391(10) 0.0336(10) 0.0582(12) 0.0027(8) 0.0345(9) 0.0042(9)
O2 0.0390(10) 0.0263(9) 0.0436(10) -0.0021(8) 0.0244(8) 0.0053(8)
N1 0.0275(10) 0.0356(12) 0.0424(12) 0.0052(9) 0.0169(9) 0.0133(10)
C1 0.0291(12) 0.0263(12) 0.0220(11) -0.0050(10) 0.0127(9) -0.0003(9)
C2 0.0280(12) 0.0224(11) 0.0337(13) -0.0031(9) 0.0182(10) -0.0014(10)
C3 0.0250(11) 0.0238(11) 0.0255(11) 0.0017(9) 0.0127(9) 0.0026(9)
C4 0.0251(11) 0.0251(12) 0.0246(11) -0.0017(9) 0.0110(9) 0.0022(9)
C5 0.0333(13) 0.0250(12) 0.0421(14) -0.0014(10) 0.0205(11) -0.0035(11)
C6 0.0284(13) 0.0446(16) 0.0444(15) 0.0016(12) 0.0195(11) -0.0013(13)
C7 0.0278(12) 0.0443(16) 0.0344(14) -0.0108(11) 0.0095(11) 0.0023(12)
C8 0.0366(14) 0.0259(12) 0.0401(15) -0.0078(11) 0.0081(11) -0.0009(11)
C9 0.0311(13) 0.0267(12) 0.0378(14) 0.0016(10) 0.0123(11) -0.0028(11)

loop_
_atom_type_symbol
_atom_type_description
_atom_type_scat_dispersion_real
_atom_type_scat_dispersion_imag
_atom_type_scat_source
C C 0.0033 0.0016 'International Tables Vol C Tables 4.2.6.8 and 6.1.1.4'
H H 0.0000 0.0000 'International Tables Vol C Tables 4.2.6.8 and 6.1.1.4'
N N 0.0061 0.0033 'International Tables Vol C Tables 4.2.6.8 and 6.1.1.4'
O O 0.0106 0.0060 'International Tables Vol C Tables 4.2.6.8 and 6.1.1.4'
Cd Cd -0.8075 1.2024 'International Tables Vol C Tables 4.2.6.8 and 6.1.1.4'
Cl Cl 0.1484 0.1585 'International Tables Vol C Tables 4.2.6.8 and 6.1.1.4'

loop_
_geom_angle_atom_site_label_1
_geom_angle_atom_site_label_2
_geom_angle_atom_site_label_3
_geom_angle_site_symmetry_1
_geom_angle_site_symmetry_3
_geom_angle
O2 Cd1 O1 . 2_646 166.93(6)
O2 Cd1 Cl1 . 2_656 98.98(5)
O1 Cd1 Cl1 2_646 2_656 79.65(5)
O2 Cd1 Cl1 . . 94.10(5)
O1 Cd1 Cl1 2_646 . 88.67(5)
Cl1 Cd1 Cl1 2_656 . 166.089(9)
O2 Cd1 Cl2 . . 87.88(5)
O1 Cd1 Cl2 2_646 . 79.47(5)
Cl1 Cd1 Cl2 2_656 . 97.59(3)
Cl1 Cd1 Cl2 . . 87.56(3)
O2 Cd1 Cl2 . 2_656 106.76(5)
O1 Cd1 Cl2 2_646 2_656 86.18(5)
Cl1 Cd1 Cl2 2_656 2_656 86.24(3)
Cl1 Cd1 Cl2 . 2_656 85.47(3)
Cl2 Cd1 Cl2 . 2_656 164.176(16)
Cd1 Cl1 Cd1 2_646 . 85.28(3)
Cd1 Cl2 Cd1 . 2_646 83.32(3)
C1 O1 Cd1 . 2_656 142.04(16)
C1 O2 Cd1 . . 113.60(14)
C3 N1 H1A . . 109.5
C3 N1 H1B . . 109.5
H1A N1 H1B . . 109.5
C3 N1 H1C . . 109.5
H1A N1 H1C . . 109.5
H1B N1 H1C . . 109.5
O1 C1 O2 . . 124.1(2)
O1 C1 C2 . . 117.9(2)
O2 C1 C2 . . 118.0(2)
C1 C2 C3 . . 112.72(19)
C1 C2 H2A . . 109.0
C3 C2 H2A . . 109.0
C1 C2 H2B . . 109.0
C3 C2 H2B . . 109.0
H2A C2 H2B . . 107.8
N1 C3 C4 . . 109.76(18)
N1 C3 C2 . . 109.37(19)
C4 C3 C2 . . 116.91(19)
N1 C3 H3 . . 106.8
C4 C3 H3 . . 106.8
C2 C3 H3 . . 106.8
C5 C4 C9 . . 118.5(2)
C5 C4 C3 . . 123.3(2)
C9 C4 C3 . . 118.0(2)
C4 C5 C6 . . 120.4(2)
C4 C5 H5 . . 119.8
C6 C5 H5 . . 119.8
C7 C6 C5 . . 120.5(2)
C7 C6 H6 . . 119.7
C5 C6 H6 . . 119.7
C8 C7 C6 . . 119.2(2)
C8 C7 H7 . . 120.4
C6 C7 H7 . . 120.4
C7 C8 C9 . . 120.8(2)
C7 C8 H8 . . 119.6
C9 C8 H8 . . 119.6
C8 C9 C4 . . 120.5(2)
C8 C9 H9 . . 119.8
C4 C9 H9 . . 119.8

loop_
_geom_bond_atom_site_label_1
_geom_bond_atom_site_label_2
_geom_bond_site_symmetry_2
_geom_bond_distance
Cd1 O2 . 2.2807(17)
Cd1 O1 2_646 2.3888(18)
Cd1 Cl1 2_656 2.5965(8)
Cd1 Cl1 . 2.6072(8)
Cd1 Cl2 . 2.6141(8)
Cd1 Cl2 2_656 2.6880(8)
Cl1 Cd1 2_646 2.5965(8)
Cl2 Cd1 2_646 2.6880(8)
O1 C1 . 1.246(3)
O1 Cd1 2_656 2.3888(18)
O2 C1 . 1.261(3)
N1 C3 . 1.509(3)
N1 H1A . 0.8900
N1 H1B . 0.8900
N1 H1C . 0.8900
C1 C2 . 1.524(3)
C2 C3 . 1.529(3)
C2 H2A . 0.9700
C2 H2B . 0.9700
C3 C4 . 1.515(3)
C3 H3 . 0.9800
C4 C5 . 1.386(3)
C4 C9 . 1.391(3)
C5 C6 . 1.391(3)
C5 H5 . 0.9300
C6 C7 . 1.377(4)
C6 H6 . 0.9300
C7 C8 . 1.373(4)
C7 H7 . 0.9300
C8 C9 . 1.383(3)
C8 H8 . 0.9300
C9 H9 . 0.9300

loop_
_geom_hbond_atom_site_label_D
_geom_hbond_atom_site_label_H
_geom_hbond_atom_site_label_A
_geom_hbond_distance_DH
_geom_hbond_distance_HA
_geom_hbond_distance_DA
_geom_hbond_angle_DHA
N1 H1C O1 0.89 2.08 2.735(3) 130.0
